data_7700829
loop_
_publ_author_name
'Safaei, Elham'
'Balaghi, S. Esmael'
'Chiang, Linus'
'Clarke, Ryan M.'
'Martelino, Diego'
'Webb, Michael I.'
'Wong, Edwin W. Y.'
'Savard, Didier'
'Walsby, Charles J.'
'Storr, Tim'

_publ_section_title
;
 Stabilization of different redox levels of a tridentate benzoxazole
 amidophenoxide ligand when bound to Co(iii) or V(v).
;
_journal_issue 35
_journal_name_full 'Dalton transactions (Cambridge, England : 2003)'
_journal_page_first 13326
_journal_page_last 13336
_journal_paper_doi 10.1039/c9dt02865j
_journal_volume 48
_journal_year 2019
_chemical_formula_moiety 'C41 H52.50 N2.50 O5 V'
_chemical_formula_sum 'C41 H52.5 N2.5 O5 V'
_chemical_formula_weight 711.29
_space_group_IT_number 14
_space_group_name_Hall '-P 2yn'
_space_group_name_H-M_alt 'P 1 21/n 1'
_symmetry_cell_setting monoclinic
_symmetry_space_group_name_Hall '-P 2yn'
_symmetry_space_group_name_H-M 'P 1 21/n 1'
_atom_sites_solution_hydrogens geom
_atom_sites_solution_primary direct
_audit_block_doi 10.5517/ccdc.csd.cc21mfvz
_audit_update_record
;
2019-02-04 deposited with the CCDC.    2019-08-12 downloaded from the CCDC.
;
_cell_angle_alpha 90
_cell_angle_beta 91.6570(17)
_cell_angle_gamma 90
_cell_formula_units_Z 8
_cell_length_a 18.8902(6)
_cell_length_b 12.6478(4)
_cell_length_c 34.8696(10)
_cell_measurement_reflns_used 9948
_cell_measurement_temperature 296(2)
_cell_measurement_theta_max 68.35
_cell_measurement_theta_min 11.93
_cell_volume 8327.5(4)
_computing_cell_refinement 'Bruker SAINT'
_computing_data_collection 'Bruker APEX2'
_computing_data_reduction 'Bruker SAINT'
_computing_structure_refinement 'SHELXL-2013 (Sheldrick, 2013)'
_diffrn_ambient_temperature 296(2)
_diffrn_measured_fraction_theta_full 0.950
_diffrn_measured_fraction_theta_max 0.945
_diffrn_measurement_device_type 'Bruker APEX-II CCD'
_diffrn_radiation_monochromator graphite
_diffrn_radiation_type 'Cu K\a'
_diffrn_radiation_wavelength 1.54178
_diffrn_reflns_av_R_equivalents 0.0304
_diffrn_reflns_limit_h_max 22
_diffrn_reflns_limit_h_min -22
_diffrn_reflns_limit_k_max 14
_diffrn_reflns_limit_k_min -13
_diffrn_reflns_limit_l_max 39
_diffrn_reflns_limit_l_min -42
_diffrn_reflns_number 39234
_diffrn_reflns_theta_full 67.679
_diffrn_reflns_theta_max 68.562
_diffrn_reflns_theta_min 11.858
_exptl_absorpt_coefficient_mu 2.322
_exptl_absorpt_correction_type none
_exptl_crystal_colour Green
_exptl_crystal_density_diffrn 1.135
_exptl_crystal_description block
_exptl_crystal_F_000 3032
_exptl_crystal_size_max 0
_exptl_crystal_size_mid 0
_exptl_crystal_size_min 0
_refine_diff_density_max 0.186
_refine_diff_density_min -0.300
_refine_ls_extinction_method None
_refine_ls_goodness_of_fit_ref 1.030
_refine_ls_hydrogen_treatment constr
_refine_ls_matrix_type full
_refine_ls_number_parameters 1045
_refine_ls_number_reflns 14515
_refine_ls_R_factor_all 0.0560
_refine_ls_R_factor_gt 0.0427
_refine_ls_shift/su_mean 0.000
_refine_ls_structure_factor_coef Fsqd
_refine_ls_weighting_details 'w=1/[\s^2^(Fo^2^)+(0.0697P)^2^+1.0451P] where P=(Fo^2^+2Fc^2^)/3'
_refine_ls_weighting_scheme calc
_refine_ls_wR_factor_gt 0.1151
_refine_ls_wR_factor_ref 0.1238
_reflns_limit_h_max 22
_reflns_limit_h_min -22
_reflns_limit_k_max 14
_reflns_limit_k_min -13
_reflns_limit_l_max 39
_reflns_limit_l_min -42
_reflns_number_gt 11538
_reflns_number_total 14515
_reflns_threshold_expression 'I > 2\s(I)'
_cod_data_source_file c9dt02865j2.cif
_cod_data_source_block VOBISacac
_cod_depositor_comments
;
The following automatic conversions were performed:

'_exptl_absorpt_correction_type' value 'None' changed to 'none'
according to
/home/data/users/saulius/crontab/automatic-downloads/rss-feeds/RSC/lib/dictionaries/cif_core.dic
dictionary named 'cif_core.dic' version 2.4.2 from 2011-04-26.

Automatic conversion script
Id: cif_fix_values 4973 2017-02-22 13:04:09Z antanas 

 Adding full bibliography for 7700828--7700829.cif.
;
_cod_original_formula_sum 'C41 H52.50 N2.50 O5 V'
_cod_database_code 7700829

loop_
_space_group_symop_operation_xyz
'x, y, z'
'-x+1/2, y+1/2, -z+1/2'
'-x, -y, -z'
'x-1/2, -y-1/2, z-1/2'

loop_
_atom_site_label
_atom_site_type_symbol
_atom_site_fract_x
_atom_site_fract_y
_atom_site_fract_z
_atom_site_U_iso_or_equiv
_atom_site_adp_type
_atom_site_occupancy
_atom_site_site_symmetry_order
_atom_site_calc_flag
_atom_site_refinement_flags_posn
_atom_site_refinement_flags_adp
_atom_site_refinement_flags_occupancy
_atom_site_disorder_assembly
_atom_site_disorder_group
V1 V 0.16877(2) 0.12752(2) 0.31488(2) 0.04163(9) Uani 1 1 d . U . . .
V2 V 0.31971(2) 0.63601(3) 0.55748(2) 0.05052(10) Uani 1 1 d . U . . .
O1 O 0.23527(7) 0.19004(11) 0.29898(4) 0.0525(3) Uani 1 1 d . U . . .
O2 O 0.39583(9) 0.68782(13) 0.55241(5) 0.0687(4) Uani 1 1 d . U . . .
O3 O 0.09687(7) 0.11545(10) 0.27488(4) 0.0481(3) Uani 1 1 d . U . . .
O4 O 0.29496(8) 0.64616(12) 0.61074(4) 0.0581(4) Uani 1 1 d . U . . .
O5 O 0.12493(7) 0.26221(11) 0.33336(4) 0.0545(3) Uani 1 1 d . U . . .
O6 O 0.08620(7) 0.05827(11) 0.34979(4) 0.0529(3) Uani 1 1 d . U . . .
O7 O 0.31999(7) 0.01732(11) 0.39647(4) 0.0501(3) Uani 1 1 d . U . . .
O8 O 0.26989(9) 0.77485(12) 0.54620(5) 0.0664(4) Uani 1 1 d . U . . .
O9 O 0.21151(8) 0.57738(11) 0.55028(4) 0.0553(3) Uani 1 1 d . U . . .
O10 O 0.36499(8) 0.46785(12) 0.45528(4) 0.0574(4) Uani 1 1 d . U . . .
N1 N 0.19127(8) -0.01460(12) 0.29723(4) 0.0442(3) Uani 1 1 d . U . . .
N2 N 0.34540(9) 0.49370(14) 0.57335(5) 0.0505(4) Uani 1 1 d . U . . .
N3 N 0.22594(8) 0.08591(12) 0.36566(4) 0.0441(3) Uani 1 1 d . U . . .
N4 N 0.32209(9) 0.57079(13) 0.50109(5) 0.0512(4) Uani 1 1 d . U . . .
N500 N 0.5460(3) -0.0628(5) 0.3713(2) 0.222(3) Uani 1 1 d . U . . .
C1 C 0.08117(10) 0.01569(16) 0.26731(5) 0.0466(4) Uani 1 1 d . U . . .
C2 C 0.01848(11) -0.01819(17) 0.24771(6) 0.0537(5) Uani 1 1 d . U . . .
C3 C 0.01250(12) -0.12486(18) 0.24081(7) 0.0615(6) Uani 1 1 d . U . . .
H3 H -0.0281 -0.1481 0.2276 0.074 Uiso 1 1 calc R U . . .
C4 C 0.06285(11) -0.20190(17) 0.25212(6) 0.0558(5) Uani 1 1 d . U . . .
C5 C 0.12310(11) -0.16834(16) 0.27150(6) 0.0509(5) Uani 1 1 d . U . . .
H5 H 0.1571 -0.2172 0.2797 0.061 Uiso 1 1 calc R U . . .
C6 C 0.13336(10) -0.06104(15) 0.27897(5) 0.0450(4) Uani 1 1 d . U . . .
C7 C 0.25825(10) -0.06143(15) 0.29952(6) 0.0464(4) Uani 1 1 d . U . . .
C8 C 0.28364(12) -0.12742(17) 0.27079(6) 0.0571(5) Uani 1 1 d . U . . .
H8 H 0.2548 -0.1430 0.2495 0.069 Uiso 1 1 calc R U . . .
C9 C 0.35083(13) -0.1695(2) 0.27373(8) 0.0729(7) Uani 1 1 d . U . . .
H9 H 0.3666 -0.2138 0.2545 0.088 Uiso 1 1 calc R U . . .
C10 C 0.39495(13) -0.1468(2) 0.30485(8) 0.0770(8) Uani 1 1 d . U . . .
H10 H 0.4403 -0.1754 0.3065 0.092 Uiso 1 1 calc R U . . .
C11 C 0.37185(12) -0.08194(19) 0.33339(7) 0.0628(6) Uani 1 1 d . U . . .
H11 H 0.4016 -0.0672 0.3544 0.075 Uiso 1 1 calc R U . . .
C12 C 0.30409(10) -0.03782(15) 0.33118(6) 0.0487(5) Uani 1 1 d . U . . .
C13 C 0.28126(10) 0.02502(15) 0.36320(6) 0.0455(4) Uani 1 1 d . U . . .
C14 C 0.28402(10) 0.07764(14) 0.42264(6) 0.0456(4) Uani 1 1 d . U . . .
C15 C 0.22480(10) 0.11905(14) 0.40415(5) 0.0439(4) Uani 1 1 d . U . . .
C16 C 0.17747(11) 0.18104(16) 0.42353(6) 0.0507(5) Uani 1 1 d . U . . .
H16 H 0.1372 0.2085 0.4112 0.061 Uiso 1 1 calc R U . . .
C17 C 0.19214(12) 0.20092(17) 0.46201(6) 0.0553(5) Uani 1 1 d . U . . .
C18 C 0.25407(12) 0.15928(17) 0.47933(6) 0.0558(5) Uani 1 1 d . U . . .
H18 H 0.2631 0.1746 0.5051 0.067 Uiso 1 1 calc R U . . .
C19 C 0.30277(11) 0.09700(16) 0.46076(6) 0.0499(5) Uani 1 1 d . U . . .
C20 C 0.27828(11) 0.55174(18) 0.62396(6) 0.0530(5) Uani 1 1 d . U . . .
C21 C 0.23756(11) 0.5337(2) 0.65722(6) 0.0601(6) Uani 1 1 d . U . . .
C22 C 0.22346(13) 0.4303(2) 0.66579(6) 0.0676(6) Uani 1 1 d . U . . .
H22 H 0.1963 0.4173 0.6871 0.081 Uiso 1 1 calc R U . . .
C23 C 0.24672(13) 0.3416(2) 0.64492(6) 0.0648(6) Uani 1 1 d . U . . .
C24 C 0.28878(12) 0.35974(18) 0.61434(6) 0.0563(5) Uani 1 1 d . U . . .
H24 H 0.3063 0.3031 0.6005 0.068 Uiso 1 1 calc R U . . .
C25 C 0.30545(10) 0.46284(18) 0.60393(6) 0.0508(5) Uani 1 1 d . U . . .
C26 C 0.39901(10) 0.43088(16) 0.55856(6) 0.0505(5) Uani 1 1 d . U . . .
C27 C 0.44239(12) 0.36743(18) 0.58202(7) 0.0610(5) Uani 1 1 d . U . . .
H27 H 0.4337 0.3623 0.6081 0.073 Uiso 1 1 calc R U . . .
C28 C 0.49814(12) 0.3121(2) 0.56692(8) 0.0691(6) Uani 1 1 d . U . . .
H28 H 0.5272 0.2711 0.5830 0.083 Uiso 1 1 calc R U . . .
C29 C 0.51112(12) 0.31724(18) 0.52809(8) 0.0667(6) Uani 1 1 d . U . . .
H29 H 0.5489 0.2801 0.5182 0.080 Uiso 1 1 calc R U . . .
C30 C 0.46843(12) 0.37678(17) 0.50441(7) 0.0592(5) Uani 1 1 d . U . . .
H30 H 0.4769 0.3787 0.4783 0.071 Uiso 1 1 calc R U . . .
C31 C 0.41195(11) 0.43512(16) 0.51893(6) 0.0506(5) Uani 1 1 d . U . . .
C32 C 0.36596(11) 0.49481(16) 0.49315(6) 0.0509(5) Uani 1 1 d . U . . .
C33 C 0.31402(12) 0.53240(17) 0.43806(6) 0.0563(5) Uani 1 1 d . U . . .
C34 C 0.29146(14) 0.53506(19) 0.39963(6) 0.0647(6) Uani 1 1 d . U . . .
C35 C 0.23688(16) 0.6061(2) 0.39287(7) 0.0703(6) Uani 1 1 d . U . . .
H35 H 0.2189 0.6114 0.3678 0.084 Uiso 1 1 calc R U . . .
C36 C 0.20622(14) 0.67088(19) 0.42056(7) 0.0665(6) Uani 1 1 d . U . . .
C37 C 0.23207(13) 0.66588(18) 0.45816(6) 0.0619(6) Uani 1 1 d . U . . .
H37 H 0.2134 0.7082 0.4772 0.074 Uiso 1 1 calc R U . . .
C38 C 0.28652(12) 0.59579(17) 0.46625(6) 0.0544(5) Uani 1 1 d . U . . .
C39 C -0.04088(12) 0.05915(18) 0.23589(7) 0.0625(6) Uani 1 1 d . U . . .
C43 C 0.04990(14) -0.31770(19) 0.24206(8) 0.0704(6) Uani 1 1 d . U . . .
C44 C 0.0488(2) -0.3292(3) 0.19839(10) 0.1165(12) Uani 1 1 d . U . . .
H44A H 0.0395 -0.4015 0.1916 0.175 Uiso 1 1 calc R U . . .
H44B H 0.0939 -0.3085 0.1888 0.175 Uiso 1 1 calc R U . . .
H44C H 0.0124 -0.2849 0.1873 0.175 Uiso 1 1 calc R U . . .
C45 C -0.0201(2) -0.3545(3) 0.25860(17) 0.1457(19) Uani 1 1 d . U . . .
H45A H -0.0192 -0.3422 0.2858 0.219 Uiso 1 1 calc R U . . .
H45B H -0.0264 -0.4286 0.2537 0.219 Uiso 1 1 calc R U . . .
H45C H -0.0585 -0.3157 0.2468 0.219 Uiso 1 1 calc R U . . .
C46 C 0.10893(17) -0.3900(2) 0.25793(10) 0.0869(8) Uani 1 1 d . U . . .
H46A H 0.1126 -0.3828 0.2853 0.130 Uiso 1 1 calc R U . . .
H46B H 0.1531 -0.3705 0.2470 0.130 Uiso 1 1 calc R U . . .
H46C H 0.0981 -0.4621 0.2515 0.130 Uiso 1 1 calc R U . . .
C47 C 0.37195(12) 0.05610(19) 0.47897(7) 0.0613(6) Uani 1 1 d . U . . .
C48 C 0.43337(13) 0.1023(3) 0.45663(8) 0.0831(8) Uani 1 1 d . U . . .
H48A H 0.4775 0.0802 0.4684 0.125 Uiso 1 1 calc R U . . .
H48B H 0.4306 0.1781 0.4569 0.125 Uiso 1 1 calc R U . . .
H48C H 0.4305 0.0775 0.4306 0.125 Uiso 1 1 calc R U . . .
C49 C 0.37341(16) -0.0644(2) 0.47714(9) 0.0857(9) Uani 1 1 d . U . . .
H49A H 0.3332 -0.0924 0.4900 0.128 Uiso 1 1 calc R U . . .
H49B H 0.4162 -0.0900 0.4894 0.128 Uiso 1 1 calc R U . . .
H49C H 0.3717 -0.0867 0.4508 0.128 Uiso 1 1 calc R U . . .
C50 C 0.38029(15) 0.0913(2) 0.52095(7) 0.0805(8) Uani 1 1 d . U . . .
H50A H 0.4246 0.0657 0.5315 0.121 Uiso 1 1 calc R U . . .
H50B H 0.3421 0.0630 0.5354 0.121 Uiso 1 1 calc R U . . .
H50C H 0.3795 0.1671 0.5222 0.121 Uiso 1 1 calc R U . . .
C51 C 0.14123(16) 0.2687(2) 0.48468(7) 0.0788(8) Uani 1 1 d . U . . .
C55 C 0.20915(14) 0.6271(2) 0.68011(7) 0.0748(7) Uani 1 1 d . U . . .
C56 C 0.26942(17) 0.6987(3) 0.69436(9) 0.0936(9) Uani 1 1 d . U . . .
H56A H 0.3008 0.6594 0.7112 0.140 Uiso 1 1 calc R U . . .
H56B H 0.2503 0.7576 0.7080 0.140 Uiso 1 1 calc R U . . .
H56C H 0.2951 0.7241 0.6729 0.140 Uiso 1 1 calc R U . . .
C57 C 0.15968(18) 0.6938(3) 0.65427(9) 0.1158(14) Uani 1 1 d . U . . .
H57A H 0.1398 0.7500 0.6690 0.174 Uiso 1 1 calc R U . . .
H57B H 0.1222 0.6500 0.6439 0.174 Uiso 1 1 calc R U . . .
H57C H 0.1860 0.7231 0.6336 0.174 Uiso 1 1 calc R U . . .
C58 C 0.1684(2) 0.5897(3) 0.71499(9) 0.1206(13) Uani 1 1 d . U . . .
H58A H 0.1548 0.6498 0.7299 0.181 Uiso 1 1 calc R U . . .
H58B H 0.1982 0.5441 0.7305 0.181 Uiso 1 1 calc R U . . .
H58C H 0.1269 0.5517 0.7065 0.181 Uiso 1 1 calc R U . . .
C59 C 0.22425(19) 0.2301(3) 0.65647(8) 0.0896(9) Uani 1 1 d . U . . .
C63 C 0.32332(16) 0.4644(2) 0.36898(7) 0.0784(8) Uani 1 1 d . U . . .
C64 C 0.2927(3) 0.4881(4) 0.32879(9) 0.1444(16) Uani 1 1 d . U . . .
H64A H 0.2977 0.5621 0.3234 0.217 Uiso 1 1 calc R U . . .
H64B H 0.2434 0.4693 0.3275 0.217 Uiso 1 1 calc R U . . .
H64C H 0.3177 0.4477 0.3102 0.217 Uiso 1 1 calc R U . . .
C65 C 0.3074(2) 0.3488(3) 0.37837(11) 0.1175(13) Uani 1 1 d . U . . .
H65A H 0.3251 0.3329 0.4038 0.176 Uiso 1 1 calc R U . . .
H65B H 0.3300 0.3037 0.3603 0.176 Uiso 1 1 calc R U . . .
H65C H 0.2572 0.3374 0.3769 0.176 Uiso 1 1 calc R U . . .
C66 C 0.4031(2) 0.4811(4) 0.36878(11) 0.1368(17) Uani 1 1 d . U . . .
H66A H 0.4233 0.4643 0.3936 0.205 Uiso 1 1 calc R U . . .
H66B H 0.4130 0.5536 0.3628 0.205 Uiso 1 1 calc R U . . .
H66C H 0.4232 0.4360 0.3498 0.205 Uiso 1 1 calc R U . . .
C67 C 0.14471(18) 0.7452(2) 0.41006(8) 0.0812(8) Uani 1 1 d . U . . .
C71 C 0.04969(17) 0.4010(2) 0.34965(10) 0.0939(9) Uani 1 1 d . U . . .
H71A H 0.0883 0.4376 0.3623 0.141 Uiso 1 1 calc R U . . .
H71B H 0.0072 0.4121 0.3636 0.141 Uiso 1 1 calc R U . . .
H71C H 0.0431 0.4276 0.3240 0.141 Uiso 1 1 calc R U . . .
C72 C 0.06597(11) 0.28473(17) 0.34825(7) 0.0574(5) Uani 1 1 d . U . . .
C73 C 0.02009(12) 0.21120(19) 0.36297(7) 0.0638(6) Uani 1 1 d . U . . .
H73 H -0.0218 0.2357 0.3732 0.077 Uiso 1 1 calc R U . . .
C74 C 0.03256(11) 0.10225(19) 0.36351(6) 0.0567(5) Uani 1 1 d . U . . .
C75 C -0.02041(16) 0.0303(3) 0.38184(10) 0.0952(9) Uani 1 1 d . U . . .
H75A H -0.0656 0.0649 0.3822 0.143 Uiso 1 1 calc R U . . .
H75B H -0.0047 0.0143 0.4076 0.143 Uiso 1 1 calc R U . . .
H75C H -0.0246 -0.0340 0.3673 0.143 Uiso 1 1 calc R U . . .
C76 C 0.1934(2) 0.9226(2) 0.54563(11) 0.1053(11) Uani 1 1 d . U . . .
H76A H 0.2159 0.9559 0.5675 0.158 Uiso 1 1 calc R U . . .
H76B H 0.1436 0.9372 0.5454 0.158 Uiso 1 1 calc R U . . .
H76C H 0.2135 0.9495 0.5226 0.158 Uiso 1 1 calc R U . . .
C77 C 0.20516(15) 0.8044(2) 0.54784(7) 0.0699(6) Uani 1 1 d . U . . .
C78 C 0.14837(14) 0.7374(2) 0.55099(7) 0.0696(6) Uani 1 1 d . U . . .
H78 H 0.1035 0.7671 0.5525 0.083 Uiso 1 1 calc R U . . .
C79 C 0.15402(12) 0.62702(19) 0.55200(6) 0.0593(5) Uani 1 1 d . U . . .
C80 C 0.08776(14) 0.5619(2) 0.55549(10) 0.0923(9) Uani 1 1 d . U . . .
H80A H 0.0517 0.6039 0.5670 0.138 Uiso 1 1 calc R U . . .
H80B H 0.0978 0.5012 0.5713 0.138 Uiso 1 1 calc R U . . .
H80C H 0.0716 0.5392 0.5305 0.138 Uiso 1 1 calc R U . . .
C500 C 0.5712(3) 0.0165(5) 0.37817(16) 0.1505(19) Uani 1 1 d . U . . .
C501 C 0.6022(4) 0.1152(5) 0.38644(19) 0.200(3) Uani 1 1 d . U . . .
H50D H 0.6089 0.1228 0.4137 0.300 Uiso 1 1 calc R U . . .
H50E H 0.5718 0.1705 0.3768 0.300 Uiso 1 1 calc R U . . .
H50F H 0.6473 0.1198 0.3744 0.300 Uiso 1 1 calc R U . . .
C40 C -0.0703(3) 0.1051(6) 0.27176(16) 0.114(3) Uani 0.728(9) 1 d . U P A 1
H40A H -0.0337 0.1429 0.2856 0.171 Uiso 0.728(9) 1 calc R U P A 1
H40B H -0.0877 0.0491 0.2875 0.171 Uiso 0.728(9) 1 calc R U P A 1
H40C H -0.1084 0.1526 0.2651 0.171 Uiso 0.728(9) 1 calc R U P A 1
C41 C -0.1008(3) 0.0044(4) 0.2140(3) 0.125(3) Uani 0.728(9) 1 d . U P A 1
H41A H -0.1364 0.0554 0.2066 0.188 Uiso 0.728(9) 1 calc R U P A 1
H41B H -0.1213 -0.0486 0.2299 0.188 Uiso 0.728(9) 1 calc R U P A 1
H41C H -0.0828 -0.0283 0.1914 0.188 Uiso 0.728(9) 1 calc R U P A 1
C42 C -0.0102(2) 0.1430(4) 0.21025(19) 0.0937(19) Uani 0.728(9) 1 d . U P A 1
H42A H 0.0277 0.1788 0.2238 0.141 Uiso 0.728(9) 1 calc R U P A 1
H42B H -0.0464 0.1930 0.2031 0.141 Uiso 0.728(9) 1 calc R U P A 1
H42C H 0.0076 0.1103 0.1876 0.141 Uiso 0.728(9) 1 calc R U P A 1
C52 C 0.1319(5) 0.3771(5) 0.4654(2) 0.115(2) Uani 0.759(14) 1 d . U P B 1
H52A H 0.0947 0.4152 0.4775 0.173 Uiso 0.759(14) 1 calc R U P B 1
H52B H 0.1198 0.3676 0.4387 0.173 Uiso 0.759(14) 1 calc R U P B 1
H52C H 0.1753 0.4162 0.4680 0.173 Uiso 0.759(14) 1 calc R U P B 1
C53 C 0.0667(3) 0.2131(7) 0.4821(2) 0.127(3) Uani 0.759(14) 1 d . U P B 1
H53A H 0.0340 0.2510 0.4976 0.190 Uiso 0.759(14) 1 calc R U P B 1
H53B H 0.0710 0.1417 0.4912 0.190 Uiso 0.759(14) 1 calc R U P B 1
H53C H 0.0496 0.2127 0.4559 0.190 Uiso 0.759(14) 1 calc R U P B 1
C54 C 0.1591(5) 0.2784(7) 0.52658(13) 0.134(4) Uani 0.759(14) 1 d . U P B 1
H54A H 0.1727 0.2105 0.5366 0.201 Uiso 0.759(14) 1 calc R U P B 1
H54B H 0.1185 0.3037 0.5397 0.201 Uiso 0.759(14) 1 calc R U P B 1
H54C H 0.1976 0.3272 0.5303 0.201 Uiso 0.759(14) 1 calc R U P B 1
C60 C 0.2498(5) 0.1478(6) 0.6295(3) 0.117(3) Uani 0.721(13) 1 d . U P C 1
H60A H 0.2317 0.0800 0.6368 0.176 Uiso 0.721(13) 1 calc R U P C 1
H60B H 0.3006 0.1460 0.6306 0.176 Uiso 0.721(13) 1 calc R U P C 1
H60C H 0.2335 0.1643 0.6039 0.176 Uiso 0.721(13) 1 calc R U P C 1
C61 C 0.2421(7) 0.2121(6) 0.69721(17) 0.161(5) Uani 0.721(13) 1 d . U P C 1
H61A H 0.2301 0.1409 0.7040 0.242 Uiso 0.721(13) 1 calc R U P C 1
H61B H 0.2159 0.2605 0.7126 0.242 Uiso 0.721(13) 1 calc R U P C 1
H61C H 0.2919 0.2232 0.7017 0.242 Uiso 0.721(13) 1 calc R U P C 1
C62 C 0.1385(3) 0.2300(6) 0.6502(3) 0.144(3) Uani 0.721(13) 1 d . U P C 1
H62A H 0.1188 0.2891 0.6635 0.216 Uiso 0.721(13) 1 calc R U P C 1
H62B H 0.1195 0.1655 0.6602 0.216 Uiso 0.721(13) 1 calc R U P C 1
H62C H 0.1267 0.2353 0.6234 0.216 Uiso 0.721(13) 1 calc R U P C 1
C68 C 0.1613(7) 0.8542(6) 0.4265(5) 0.143(5) Uani 0.619(18) 1 d . U P D 1
H68A H 0.1621 0.8507 0.4541 0.215 Uiso 0.619(18) 1 calc R U P D 1
H68B H 0.1256 0.9034 0.4179 0.215 Uiso 0.619(18) 1 calc R U P D 1
H68C H 0.2067 0.8771 0.4180 0.215 Uiso 0.619(18) 1 calc R U P D 1
C69 C 0.0784(4) 0.6999(8) 0.4278(4) 0.126(4) Uani 0.619(18) 1 d . U P D 1
H69A H 0.0381 0.7418 0.4200 0.190 Uiso 0.619(18) 1 calc R U P D 1
H69B H 0.0838 0.7009 0.4552 0.190 Uiso 0.619(18) 1 calc R U P D 1
H69C H 0.0715 0.6284 0.4192 0.190 Uiso 0.619(18) 1 calc R U P D 1
C70 C 0.1315(7) 0.7588(12) 0.3672(2) 0.150(6) Uani 0.619(18) 1 d . U P D 1
H70A H 0.1071 0.8243 0.3624 0.224 Uiso 0.619(18) 1 calc R U P D 1
H70B H 0.1032 0.7012 0.3575 0.224 Uiso 0.619(18) 1 calc R U P D 1
H70C H 0.1760 0.7597 0.3545 0.224 Uiso 0.619(18) 1 calc R U P D 1
C40A C -0.0308(7) 0.1809(10) 0.2450(8) 0.132(9) Uani 0.272(9) 1 d . U P A 2
H40D H -0.0182 0.1897 0.2717 0.197 Uiso 0.272(9) 1 calc R U P A 2
H40E H -0.0742 0.2178 0.2393 0.197 Uiso 0.272(9) 1 calc R U P A 2
H40F H 0.0061 0.2090 0.2297 0.197 Uiso 0.272(9) 1 calc R U P A 2
C41A C -0.0666(9) 0.039(2) 0.1942(3) 0.126(8) Uani 0.272(9) 1 d . U P A 2
H41D H -0.0751 -0.0352 0.1906 0.189 Uiso 0.272(9) 1 calc R U P A 2
H41E H -0.0310 0.0621 0.1770 0.189 Uiso 0.272(9) 1 calc R U P A 2
H41F H -0.1096 0.0774 0.1891 0.189 Uiso 0.272(9) 1 calc R U P A 2
C42A C -0.1074(7) 0.0375(12) 0.2617(4) 0.091(4) Uani 0.272(9) 1 d . U P A 2
H42D H -0.0989 0.0672 0.2868 0.137 Uiso 0.272(9) 1 calc R U P A 2
H42E H -0.1148 -0.0373 0.2640 0.137 Uiso 0.272(9) 1 calc R U P A 2
H42F H -0.1488 0.0696 0.2501 0.137 Uiso 0.272(9) 1 calc R U P A 2
C52A C 0.1949(10) 0.349(3) 0.5077(13) 0.210(19) Uani 0.241(14) 1 d . U P B 2
H52D H 0.1684 0.3932 0.5244 0.315 Uiso 0.241(14) 1 calc R U P B 2
H52E H 0.2191 0.3921 0.4896 0.315 Uiso 0.241(14) 1 calc R U P B 2
H52F H 0.2289 0.3087 0.5226 0.315 Uiso 0.241(14) 1 calc R U P B 2
C53A C 0.092(2) 0.322(3) 0.4640(8) 0.187(19) Uani 0.241(14) 1 d . U P B 2
H53D H 0.0665 0.3682 0.4806 0.280 Uiso 0.241(14) 1 calc R U P B 2
H53E H 0.0596 0.2732 0.4519 0.280 Uiso 0.241(14) 1 calc R U P B 2
H53F H 0.1146 0.3634 0.4447 0.280 Uiso 0.241(14) 1 calc R U P B 2
C54A C 0.113(2) 0.201(2) 0.5142(12) 0.20(2) Uani 0.241(14) 1 d . U P B 2
H54D H 0.0826 0.2420 0.5301 0.293 Uiso 0.241(14) 1 calc R U P B 2
H54E H 0.1515 0.1729 0.5297 0.293 Uiso 0.241(14) 1 calc R U P B 2
H54F H 0.0867 0.1445 0.5025 0.293 Uiso 0.241(14) 1 calc R U P B 2
C60A C 0.3023(14) 0.1795(15) 0.6792(10) 0.169(12) Uani 0.279(13) 1 d . U P C 2
H60D H 0.2966 0.1053 0.6839 0.253 Uiso 0.279(13) 1 calc R U P C 2
H60E H 0.3109 0.2156 0.7031 0.253 Uiso 0.279(13) 1 calc R U P C 2
H60F H 0.3418 0.1903 0.6629 0.253 Uiso 0.279(13) 1 calc R U P C 2
C61A C 0.1754(17) 0.2103(17) 0.6872(8) 0.172(13) Uani 0.279(13) 1 d . U P C 2
H61D H 0.1293 0.2368 0.6798 0.259 Uiso 0.279(13) 1 calc R U P C 2
H61E H 0.1920 0.2455 0.7101 0.259 Uiso 0.279(13) 1 calc R U P C 2
H61F H 0.1726 0.1357 0.6918 0.259 Uiso 0.279(13) 1 calc R U P C 2
C62A C 0.214(2) 0.151(3) 0.6269(6) 0.186(14) Uani 0.279(13) 1 d . U P C 2
H62D H 0.2278 0.0830 0.6368 0.279 Uiso 0.279(13) 1 calc R U P C 2
H62E H 0.2425 0.1683 0.6054 0.279 Uiso 0.279(13) 1 calc R U P C 2
H62F H 0.1651 0.1492 0.6188 0.279 Uiso 0.279(13) 1 calc R U P C 2
C68A C 0.1744(11) 0.8199(14) 0.3779(6) 0.146(7) Uani 0.381(18) 1 d . U P D 2
H68D H 0.2198 0.8471 0.3862 0.219 Uiso 0.381(18) 1 calc R U P D 2
H68E H 0.1422 0.8776 0.3734 0.219 Uiso 0.381(18) 1 calc R U P D 2
H68F H 0.1793 0.7804 0.3546 0.219 Uiso 0.381(18) 1 calc R U P D 2
C69A C 0.1204(14) 0.813(2) 0.4422(4) 0.168(12) Uani 0.381(18) 1 d . U P D 2
H69D H 0.1105 0.7689 0.4639 0.252 Uiso 0.381(18) 1 calc R U P D 2
H69E H 0.0782 0.8499 0.4342 0.252 Uiso 0.381(18) 1 calc R U P D 2
H69F H 0.1568 0.8626 0.4492 0.252 Uiso 0.381(18) 1 calc R U P D 2
C70A C 0.0848(8) 0.6838(11) 0.3909(9) 0.167(13) Uani 0.381(18) 1 d . U P D 2
H70D H 0.0597 0.7287 0.3730 0.250 Uiso 0.381(18) 1 calc R U P D 2
H70E H 0.0530 0.6596 0.4100 0.250 Uiso 0.381(18) 1 calc R U P D 2
H70F H 0.1037 0.6241 0.3776 0.250 Uiso 0.381(18) 1 calc R U P D 2

loop_
_atom_site_aniso_label
_atom_site_aniso_U_11
_atom_site_aniso_U_22
_atom_site_aniso_U_33
_atom_site_aniso_U_23
_atom_site_aniso_U_13
_atom_site_aniso_U_12
V1 0.03721(17) 0.04523(18) 0.04193(18) 0.00097(13) -0.00763(13) 0.00382(12)
V2 0.0522(2) 0.0565(2) 0.0434(2) -0.00793(14) 0.00895(15) 0.00530(15)
O1 0.0449(7) 0.0587(8) 0.0536(8) 0.0022(6) -0.0046(6) -0.0025(6)
O2 0.0626(10) 0.0742(10) 0.0701(10) -0.0167(8) 0.0164(8) -0.0077(8)
O3 0.0419(7) 0.0498(7) 0.0517(8) 0.0038(6) -0.0143(6) 0.0009(5)
O4 0.0581(9) 0.0718(10) 0.0446(8) -0.0114(7) 0.0064(7) 0.0128(7)
O5 0.0480(8) 0.0509(8) 0.0642(9) -0.0006(6) -0.0030(7) 0.0074(6)
O6 0.0454(8) 0.0571(8) 0.0560(8) 0.0061(6) -0.0009(6) 0.0050(6)
O7 0.0443(7) 0.0584(8) 0.0467(8) -0.0104(6) -0.0156(6) 0.0139(6)
O8 0.0766(11) 0.0584(9) 0.0648(10) -0.0029(7) 0.0116(8) 0.0086(7)
O9 0.0524(8) 0.0627(9) 0.0509(8) -0.0057(6) 0.0041(6) 0.0098(6)
O10 0.0652(9) 0.0617(9) 0.0463(8) -0.0133(6) 0.0172(7) -0.0037(7)
N1 0.0429(8) 0.0496(9) 0.0395(8) -0.0025(6) -0.0082(7) 0.0043(6)
N2 0.0461(9) 0.0634(10) 0.0425(9) -0.0048(7) 0.0066(7) 0.0088(7)
N3 0.0418(8) 0.0483(9) 0.0415(8) -0.0051(6) -0.0096(7) 0.0078(6)
N4 0.0587(10) 0.0544(10) 0.0410(9) -0.0033(7) 0.0121(7) 0.0021(7)
N500 0.197(5) 0.179(5) 0.286(7) -0.037(5) -0.094(5) -0.017(4)
C1 0.0428(10) 0.0543(11) 0.0424(10) 0.0031(8) -0.0043(8) -0.0025(8)
C2 0.0435(11) 0.0633(12) 0.0534(12) 0.0055(9) -0.0110(9) -0.0069(9)
C3 0.0502(12) 0.0696(14) 0.0640(14) -0.0001(11) -0.0121(10) -0.0126(10)
C4 0.0559(12) 0.0564(12) 0.0550(13) -0.0018(9) 0.0017(10) -0.0110(9)
C5 0.0527(11) 0.0523(11) 0.0476(11) 0.0025(8) -0.0013(9) -0.0009(8)
C6 0.0430(10) 0.0534(11) 0.0384(10) 0.0017(8) -0.0060(8) -0.0015(8)
C7 0.0434(10) 0.0490(10) 0.0464(11) -0.0055(8) -0.0077(8) 0.0071(8)
C8 0.0545(12) 0.0656(13) 0.0507(12) -0.0149(9) -0.0065(10) 0.0065(9)
C9 0.0622(14) 0.0792(16) 0.0768(17) -0.0359(13) -0.0064(12) 0.0196(12)
C10 0.0554(14) 0.0906(18) 0.0841(18) -0.0345(14) -0.0155(12) 0.0287(12)
C11 0.0503(12) 0.0724(14) 0.0647(14) -0.0199(11) -0.0160(10) 0.0176(10)
C12 0.0454(10) 0.0529(11) 0.0472(11) -0.0086(8) -0.0099(8) 0.0108(8)
C13 0.0420(10) 0.0507(10) 0.0430(10) -0.0050(8) -0.0120(8) 0.0062(8)
C14 0.0432(10) 0.0450(10) 0.0480(11) -0.0071(8) -0.0075(8) 0.0066(7)
C15 0.0460(10) 0.0458(10) 0.0395(10) -0.0045(7) -0.0082(8) 0.0058(7)
C16 0.0475(11) 0.0564(11) 0.0475(11) -0.0052(9) -0.0095(9) 0.0140(8)
C17 0.0582(12) 0.0602(12) 0.0471(11) -0.0077(9) -0.0054(9) 0.0138(9)
C18 0.0619(13) 0.0625(13) 0.0421(11) -0.0086(9) -0.0129(10) 0.0101(10)
C19 0.0502(11) 0.0520(11) 0.0466(11) -0.0051(8) -0.0144(9) 0.0057(8)
C20 0.0444(11) 0.0759(14) 0.0386(10) -0.0050(9) -0.0011(8) 0.0125(9)
C21 0.0465(12) 0.0992(17) 0.0346(10) -0.0089(10) -0.0010(9) 0.0114(11)
C22 0.0579(14) 0.1055(19) 0.0397(12) 0.0014(11) 0.0054(10) -0.0003(12)
C23 0.0589(13) 0.0923(16) 0.0429(12) 0.0019(11) -0.0009(10) -0.0040(11)
C24 0.0539(12) 0.0715(14) 0.0434(11) 0.0003(9) -0.0010(9) 0.0057(10)
C25 0.0417(10) 0.0734(13) 0.0373(10) -0.0022(9) 0.0000(8) 0.0099(9)
C26 0.0431(10) 0.0553(12) 0.0536(12) -0.0098(9) 0.0088(9) 0.0022(8)
C27 0.0492(12) 0.0718(14) 0.0621(14) -0.0051(10) 0.0021(10) 0.0096(10)
C28 0.0500(13) 0.0684(15) 0.0888(18) -0.0050(12) 0.0006(12) 0.0127(10)
C29 0.0490(12) 0.0584(13) 0.0935(18) -0.0163(12) 0.0185(12) 0.0050(10)
C30 0.0559(12) 0.0536(12) 0.0694(14) -0.0137(10) 0.0232(11) -0.0035(9)
C31 0.0480(11) 0.0501(11) 0.0544(12) -0.0087(8) 0.0137(9) -0.0024(8)
C32 0.0553(12) 0.0545(11) 0.0440(11) -0.0088(8) 0.0171(9) -0.0050(9)
C33 0.0665(14) 0.0568(12) 0.0463(11) -0.0038(9) 0.0157(10) -0.0070(10)
C34 0.0822(16) 0.0703(15) 0.0423(12) -0.0086(10) 0.0137(11) -0.0190(12)
C35 0.0958(19) 0.0736(16) 0.0418(12) 0.0019(10) 0.0043(12) -0.0148(13)
C36 0.0887(17) 0.0634(14) 0.0473(12) 0.0097(10) 0.0026(11) -0.0057(11)
C37 0.0809(16) 0.0603(13) 0.0447(12) 0.0026(9) 0.0077(11) 0.0045(11)
C38 0.0695(14) 0.0565(12) 0.0377(10) -0.0002(8) 0.0105(9) -0.0049(10)
C39 0.0439(11) 0.0685(14) 0.0738(15) 0.0046(11) -0.0188(11) -0.0048(9)
C43 0.0679(15) 0.0616(14) 0.0817(17) -0.0083(12) 0.0031(13) -0.0186(11)
C44 0.167(4) 0.088(2) 0.092(2) -0.0298(18) -0.030(2) -0.002(2)
C45 0.098(3) 0.078(2) 0.265(6) -0.012(3) 0.066(3) -0.0341(18)
C46 0.100(2) 0.0573(15) 0.103(2) -0.0060(14) -0.0016(17) -0.0067(13)
C47 0.0557(13) 0.0741(14) 0.0528(13) -0.0091(10) -0.0228(10) 0.0144(10)
C48 0.0519(14) 0.120(2) 0.0763(18) -0.0167(16) -0.0194(12) 0.0076(13)
C49 0.0889(19) 0.0792(17) 0.087(2) -0.0056(14) -0.0367(16) 0.0318(14)
C50 0.0715(16) 0.111(2) 0.0573(15) -0.0112(14) -0.0308(13) 0.0173(14)
C51 0.0894(19) 0.0938(19) 0.0529(14) -0.0163(12) -0.0025(13) 0.0381(15)
C55 0.0692(16) 0.113(2) 0.0428(12) -0.0143(12) 0.0063(11) 0.0283(14)
C56 0.107(2) 0.104(2) 0.0696(18) -0.0295(15) 0.0002(16) 0.0228(17)
C57 0.104(2) 0.173(3) 0.0698(19) -0.028(2) -0.0063(17) 0.083(2)
C58 0.143(3) 0.152(3) 0.0705(19) -0.028(2) 0.054(2) 0.012(3)
C59 0.112(2) 0.099(2) 0.0579(16) 0.0058(14) 0.0111(15) -0.0293(18)
C63 0.0902(19) 0.0971(19) 0.0487(13) -0.0242(12) 0.0180(13) -0.0220(14)
C64 0.189(4) 0.191(4) 0.0533(18) -0.041(2) 0.008(2) 0.017(4)
C65 0.150(3) 0.095(2) 0.110(3) -0.0490(19) 0.042(2) -0.026(2)
C66 0.107(3) 0.203(4) 0.103(3) -0.077(3) 0.055(2) -0.050(3)
C67 0.112(2) 0.0731(17) 0.0577(15) 0.0121(12) -0.0109(15) 0.0119(14)
C71 0.091(2) 0.0631(16) 0.128(3) 0.0030(16) 0.0164(19) 0.0280(14)
C72 0.0510(12) 0.0574(12) 0.0632(14) -0.0009(10) -0.0076(10) 0.0160(9)
C73 0.0450(12) 0.0737(14) 0.0726(15) 0.0005(11) 0.0005(10) 0.0181(10)
C74 0.0444(11) 0.0717(14) 0.0538(13) 0.0050(10) -0.0026(9) 0.0031(9)
C75 0.0701(18) 0.099(2) 0.118(3) 0.0170(18) 0.0277(17) -0.0054(15)
C76 0.121(3) 0.0631(17) 0.134(3) 0.0003(17) 0.025(2) 0.0259(16)
C77 0.0860(18) 0.0669(15) 0.0574(14) -0.0032(11) 0.0099(12) 0.0208(13)
C78 0.0691(15) 0.0763(16) 0.0633(15) -0.0060(12) 0.0014(12) 0.0265(12)
C79 0.0541(12) 0.0768(15) 0.0469(12) -0.0114(10) 0.0013(10) 0.0105(10)
C80 0.0574(15) 0.100(2) 0.120(3) -0.0296(18) 0.0103(16) 0.0036(14)
C500 0.136(4) 0.161(5) 0.151(4) -0.027(4) -0.048(3) 0.006(3)
C501 0.241(7) 0.156(5) 0.200(6) -0.035(4) -0.055(5) -0.041(5)
C40 0.076(3) 0.149(6) 0.116(4) -0.010(3) -0.006(3) 0.050(4)
C41 0.077(4) 0.093(3) 0.201(8) -0.009(4) -0.081(4) -0.002(3)
C42 0.067(3) 0.088(3) 0.124(4) 0.044(3) -0.031(3) 0.003(2)
C52 0.168(7) 0.085(3) 0.093(4) -0.014(3) 0.007(4) 0.062(3)
C53 0.089(3) 0.177(6) 0.116(5) -0.024(4) 0.036(3) 0.027(3)
C54 0.158(7) 0.190(8) 0.052(2) -0.040(3) -0.017(3) 0.103(6)
C60 0.166(7) 0.070(3) 0.117(5) 0.015(3) 0.028(5) -0.013(4)
C61 0.269(14) 0.143(6) 0.068(3) 0.050(3) -0.036(5) -0.085(8)
C62 0.115(4) 0.159(6) 0.159(8) -0.019(5) 0.026(4) -0.062(4)
C68 0.178(10) 0.068(4) 0.180(12) 0.000(4) -0.063(9) 0.022(4)
C69 0.085(4) 0.144(7) 0.150(9) 0.046(7) 0.000(4) 0.018(4)
C70 0.183(12) 0.198(13) 0.066(4) 0.034(5) -0.020(4) 0.061(10)
C40A 0.061(7) 0.074(6) 0.26(3) 0.018(8) -0.067(12) 0.012(5)
C41A 0.075(10) 0.25(2) 0.053(5) 0.001(8) -0.018(5) 0.075(11)
C42A 0.071(7) 0.125(10) 0.078(7) -0.014(7) 0.005(5) 0.012(6)
C52A 0.090(11) 0.21(3) 0.33(4) -0.22(3) 0.032(14) 0.014(11)
C53A 0.21(3) 0.23(4) 0.119(14) -0.067(17) -0.030(17) 0.19(3)
C54A 0.21(3) 0.154(18) 0.23(4) 0.021(17) 0.17(3) 0.063(16)
C60A 0.166(14) 0.106(12) 0.23(3) 0.091(15) -0.054(16) -0.033(11)
C61A 0.22(2) 0.146(15) 0.16(2) -0.025(13) 0.11(2) -0.086(15)
C62A 0.31(3) 0.188(17) 0.062(9) -0.028(9) 0.033(12) -0.17(2)
C68A 0.189(15) 0.115(11) 0.133(12) 0.073(9) -0.013(10) 0.018(8)
C69A 0.22(2) 0.19(2) 0.086(7) -0.024(8) -0.036(8) 0.141(19)
C70A 0.106(9) 0.113(9) 0.28(4) -0.015(11) -0.069(14) 0.021(6)

loop_
_atom_type_symbol
_atom_type_description
_atom_type_scat_dispersion_real
_atom_type_scat_dispersion_imag
_atom_type_scat_source
C C 0.0181 0.0091 'International Tables Vol C Tables 4.2.6.8 and 6.1.1.4'
H H 0.0000 0.0000 'International Tables Vol C Tables 4.2.6.8 and 6.1.1.4'
N N 0.0311 0.0180 'International Tables Vol C Tables 4.2.6.8 and 6.1.1.4'
O O 0.0492 0.0322 'International Tables Vol C Tables 4.2.6.8 and 6.1.1.4'
V V 0.0687 2.1097 'International Tables Vol C Tables 4.2.6.8 and 6.1.1.4'

loop_
_geom_angle_atom_site_label_1
_geom_angle_atom_site_label_2
_geom_angle_atom_site_label_3
_geom_angle
O1 V1 O3 109.47(6)
O1 V1 N1 99.56(7)
O3 V1 N1 81.60(6)
O1 V1 O5 91.56(7)
O3 V1 O5 90.63(6)
N1 V1 O5 168.05(6)
O1 V1 N3 91.50(7)
O3 V1 N3 156.94(6)
N1 V1 N3 85.65(6)
O5 V1 N3 98.50(6)
O1 V1 O6 166.26(6)
O3 V1 O6 82.64(6)
N1 V1 O6 88.39(6)
O5 V1 O6 81.60(6)
N3 V1 O6 77.86(6)
O2 V2 O4 108.87(8)
O2 V2 N2 101.18(8)
O4 V2 N2 81.55(7)
O2 V2 O8 92.15(8)
O4 V2 O8 90.30(6)
N2 V2 O8 166.04(7)
O2 V2 N4 90.77(7)
O4 V2 N4 157.41(7)
N2 V2 N4 83.83(7)
O8 V2 N4 100.26(7)
O2 V2 O9 166.30(8)
O4 V2 O9 83.18(6)
N2 V2 O9 86.75(6)
O8 V2 O9 81.02(6)
N4 V2 O9 78.89(6)
C1 O3 V1 111.73(11)
C20 O4 V2 110.00(12)
C72 O5 V1 133.91(14)
C74 O6 V1 128.85(14)
C13 O7 C14 105.15(14)
C77 O8 V2 133.06(16)
C79 O9 V2 129.22(15)
C32 O10 C33 105.19(16)
C6 N1 C7 123.37(16)
C6 N1 V1 111.13(12)
C7 N1 V1 125.29(12)
C25 N2 C26 122.86(18)
C25 N2 V2 110.17(13)
C26 N2 V2 126.87(14)
C13 N3 C15 105.86(15)
C13 N3 V1 118.91(13)
C15 N3 V1 134.70(12)
C32 N4 C38 105.83(16)
C32 N4 V2 120.73(14)
C38 N4 V2 133.35(14)
O3 C1 C2 124.41(18)
O3 C1 C6 116.19(16)
C2 C1 C6 119.37(18)
C3 C2 C1 116.40(19)
C3 C2 C39 121.52(18)
C1 C2 C39 122.05(19)
C2 C3 C4 125.32(19)
C5 C4 C3 117.81(19)
C5 C4 C43 122.4(2)
C3 C4 C43 119.8(2)
C4 C5 C6 120.08(19)
N1 C6 C5 127.16(17)
N1 C6 C1 111.83(16)
C5 C6 C1 121.01(17)
N1 C7 C8 122.72(17)
N1 C7 C12 119.20(17)
C8 C7 C12 118.01(18)
C9 C8 C7 120.8(2)
C8 C9 C10 120.8(2)
C11 C10 C9 119.9(2)
C10 C11 C12 120.6(2)
C11 C12 C7 119.87(18)
C11 C12 C13 118.05(18)
C7 C12 C13 121.92(17)
N3 C13 O7 113.57(16)
N3 C13 C12 129.28(17)
O7 C13 C12 117.06(16)
C15 C14 O7 107.98(16)
C15 C14 C19 124.22(18)
O7 C14 C19 127.79(16)
C14 C15 C16 121.00(17)
C14 C15 N3 107.36(16)
C16 C15 N3 131.63(16)
C15 C16 C17 117.59(17)
C16 C17 C18 119.32(19)
C16 C17 C51 119.50(19)
C18 C17 C51 121.17(19)
C19 C18 C17 124.64(19)
C18 C19 C14 113.17(17)
C18 C19 C47 124.75(18)
C14 C19 C47 122.04(18)
O4 C20 C25 116.65(18)
O4 C20 C21 124.6(2)
C25 C20 C21 118.8(2)
C22 C21 C20 116.3(2)
C22 C21 C55 123.4(2)
C20 C21 C55 120.3(2)
C21 C22 C23 125.4(2)
C24 C23 C22 117.7(2)
C24 C23 C59 122.1(2)
C22 C23 C59 120.2(2)
C23 C24 C25 120.1(2)
N2 C25 C24 126.81(19)
N2 C25 C20 111.58(19)
C24 C25 C20 121.5(2)
C27 C26 N2 122.03(19)
C27 C26 C31 118.72(19)
N2 C26 C31 119.19(18)
C28 C27 C26 120.6(2)
C27 C28 C29 120.5(2)
C30 C29 C28 120.0(2)
C29 C30 C31 120.9(2)
C30 C31 C26 119.2(2)
C30 C31 C32 120.0(2)
C26 C31 C32 120.72(18)
N4 C32 O10 113.52(19)
N4 C32 C31 128.87(18)
O10 C32 C31 117.57(18)
C38 C33 O10 107.72(19)
C38 C33 C34 124.0(2)
O10 C33 C34 128.3(2)
C35 C34 C33 112.7(2)
C35 C34 C63 124.5(2)
C33 C34 C63 122.8(3)
C34 C35 C36 125.6(2)
C37 C36 C35 118.8(2)
C37 C36 C67 119.9(2)
C35 C36 C67 121.3(2)
C38 C37 C36 117.5(2)
C37 C38 C33 121.4(2)
C37 C38 N4 130.90(19)
C33 C38 N4 107.7(2)
C40 C39 C42 112.3(4)
C40 C39 C41 107.9(4)
C42 C39 C41 108.4(4)
C40 C39 C2 108.0(3)
C42 C39 C2 108.4(2)
C41 C39 C2 111.9(3)
C2 C39 C41A 110.8(6)
C2 C39 C40A 118.9(4)
C41A C39 C40A 112.6(11)
C2 C39 C42A 108.7(5)
C41A C39 C42A 105.9(8)
C40A C39 C42A 98.4(10)
C4 C43 C44 108.6(2)
C4 C43 C45 109.9(2)
C44 C43 C45 111.1(3)
C4 C43 C46 112.3(2)
C44 C43 C46 106.9(3)
C45 C43 C46 108.0(3)
C49 C47 C19 109.71(19)
C49 C47 C48 110.2(2)
C19 C47 C48 108.12(19)
C49 C47 C50 109.2(2)
C19 C47 C50 111.22(19)
C48 C47 C50 108.4(2)
C53A C51 C54A 115(2)
C53A C51 C17 116.2(10)
C54A C51 C17 106.7(8)
C54 C51 C17 115.1(3)
C54 C51 C52 111.9(5)
C17 C51 C52 110.0(4)
C54 C51 C53 105.6(5)
C17 C51 C53 107.2(3)
C52 C51 C53 106.4(5)
C53A C51 C52A 111(2)
C54A C51 C52A 105(2)
C17 C51 C52A 102.2(7)
C56 C55 C21 111.0(2)
C56 C55 C57 107.6(3)
C21 C55 C57 109.6(2)
C56 C55 C58 108.2(2)
C21 C55 C58 111.5(3)
C57 C55 C58 109.0(3)
C62A C59 C61A 109.4(14)
C61 C59 C60 115.6(6)
C62A C59 C23 118.8(11)
C61A C59 C23 122.6(9)
C61 C59 C23 109.9(3)
C60 C59 C23 112.4(4)
C61 C59 C62 109.2(6)
C60 C59 C62 104.7(5)
C23 C59 C62 104.4(4)
C62A C59 C60A 99.3(19)
C61A C59 C60A 98.4(16)
C23 C59 C60A 102.5(6)
C66 C63 C34 109.4(2)
C66 C63 C65 109.5(3)
C34 C63 C65 109.0(2)
C66 C63 C64 108.5(3)
C34 C63 C64 112.3(3)
C65 C63 C64 108.1(3)
C69A C67 C70A 112.5(12)
C70 C67 C68 107.2(6)
C70 C67 C69 109.2(6)
C68 C67 C69 110.5(7)
C69A C67 C36 114.8(6)
C70A C67 C36 110.1(5)
C70 C67 C36 114.0(4)
C68 C67 C36 108.6(4)
C69 C67 C36 107.4(3)
C69A C67 C68A 108.3(12)
C70A C67 C68A 105.7(11)
C36 C67 C68A 104.7(7)
O5 C72 C73 124.5(2)
O5 C72 C71 114.4(2)
C73 C72 C71 121.1(2)
C72 C73 C74 124.2(2)
O6 C74 C73 124.5(2)
O6 C74 C75 116.4(2)
C73 C74 C75 119.1(2)
O8 C77 C78 124.9(2)
O8 C77 C76 115.1(3)
C78 C77 C76 120.0(2)
C77 C78 C79 123.9(2)
O9 C79 C78 124.2(2)
O9 C79 C80 116.9(2)
C78 C79 C80 118.9(2)
N500 C500 C501 179.6(8)

loop_
_geom_bond_atom_site_label_1
_geom_bond_atom_site_label_2
_geom_bond_distance
V1 O1 1.5970(14)
V1 O3 1.9246(12)
V1 N1 1.9508(16)
V1 O5 2.0086(14)
V1 N3 2.1137(15)
V1 O6 2.1890(14)
V2 O2 1.5948(16)
V2 O4 1.9324(15)
V2 N2 1.9406(18)
V2 O8 2.0255(16)
V2 N4 2.1341(16)
V2 O9 2.1820(15)
O3 C1 1.321(2)
O4 C20 1.321(3)
O5 C72 1.275(2)
O6 C74 1.262(2)
O7 C13 1.357(2)
O7 C14 1.383(2)
O8 C77 1.282(3)
O9 C79 1.257(2)
O10 C32 1.363(2)
O10 C33 1.386(3)
N1 C6 1.381(2)
N1 C7 1.397(2)
N2 C25 1.380(3)
N2 C26 1.397(2)
N3 C13 1.303(2)
N3 C15 1.407(2)
N4 C32 1.304(2)
N4 C38 1.407(3)
N500 C500 1.134(6)
C1 C2 1.417(3)
C1 C6 1.434(3)
C2 C3 1.374(3)
C2 C39 1.535(3)
C3 C4 1.410(3)
C4 C5 1.374(3)
C4 C43 1.524(3)
C5 C6 1.394(3)
C7 C8 1.399(3)
C7 C12 1.415(3)
C8 C9 1.378(3)
C9 C10 1.380(3)
C10 C11 1.370(3)
C11 C12 1.396(3)
C12 C13 1.446(3)
C14 C15 1.378(2)
C14 C19 1.387(3)
C15 C16 1.380(3)
C16 C17 1.385(3)
C17 C18 1.404(3)
C17 C51 1.526(3)
C18 C19 1.386(3)
C19 C47 1.527(3)
C20 C25 1.427(3)
C20 C21 1.428(3)
C21 C22 1.370(4)
C21 C55 1.532(3)
C22 C23 1.413(3)
C23 C24 1.367(3)
C23 C59 1.530(4)
C24 C25 1.392(3)
C26 C27 1.395(3)
C26 C31 1.412(3)
C27 C28 1.381(3)
C28 C29 1.384(4)
C29 C30 1.364(3)
C30 C31 1.404(3)
C31 C32 1.445(3)
C33 C38 1.381(3)
C33 C34 1.395(3)
C34 C35 1.382(4)
C34 C63 1.530(3)
C35 C36 1.404(4)
C36 C37 1.387(3)
C36 C67 1.531(4)
C37 C38 1.381(3)
C39 C40 1.500(6)
C39 C42 1.513(5)
C39 C41 1.516(4)
C39 C41A 1.539(13)
C39 C40A 1.583(14)
C39 C42A 1.592(13)
C43 C44 1.529(4)
C43 C45 1.530(4)
C43 C46 1.533(4)
C47 C49 1.526(3)
C47 C48 1.532(4)
C47 C50 1.534(3)
C51 C53A 1.34(2)
C51 C54A 1.45(2)
C51 C54 1.495(5)
C51 C52 1.534(6)
C51 C53 1.574(7)
C51 C52A 1.629(18)
C55 C56 1.526(4)
C55 C57 1.532(4)
C55 C58 1.533(4)
C59 C62A 1.45(2)
C59 C61A 1.455(15)
C59 C61 1.469(6)
C59 C60 1.492(9)
C59 C62 1.628(7)
C59 C60A 1.774(19)
C63 C66 1.522(4)
C63 C65 1.530(4)
C63 C64 1.530(4)
C67 C69A 1.492(14)
C67 C70A 1.511(13)
C67 C70 1.519(7)
C67 C68 1.523(9)
C67 C69 1.524(7)
C67 C68A 1.581(12)
C71 C72 1.504(3)
C72 C73 1.380(3)
C73 C74 1.398(3)
C74 C75 1.508(3)
C76 C77 1.512(4)
C77 C78 1.374(4)
C78 C79 1.400(3)
C79 C80 1.506(4)
C500 C501 1.405(7)
